data_1509376
loop_
_publ_author_name
'Ban, Z.'
'Puselj, M.'

_publ_section_title
;
 Ternaere Phasen des Typs M(IV) M(IB,IIB) Hg2
;
_journal_name_full 'Journal of the Less-Common Metals'
_journal_page_first 279
_journal_page_last 283
_journal_paper_doi 10.1016/0022-5088(75)90047-8
_journal_volume 42
_journal_year 1975
_chemical_formula_sum 'Ag Hg2 Ti'
_space_group_IT_number 123
_symmetry_space_group_name_Hall '-P 4 2'
_symmetry_space_group_name_H-M 'P 4/m m m'
_cell_angle_alpha 90
_cell_angle_beta 90
_cell_angle_gamma 90
_cell_formula_units_Z 1
_cell_length_a 4.15
_cell_length_b 4.15
_cell_length_c 4.06
_cell_volume 69.923
_citation_journal_id_ASTM JCOMAH
_cod_data_source_file silver1-2_303.cif
_cod_data_source_block Ag1Hg2Ti1
_cod_original_cell_volume 69.92336
_cod_original_formula_sum 'Ag1 Hg2 Ti1'
_cod_database_code 1509376

loop_
_symmetry_equiv_pos_as_xyz
x,y,z
-y,x,z
-x,-y,z
y,-x,z
x,-y,-z
y,x,-z
-x,y,-z
-y,-x,-z
-x,-y,-z
y,-x,-z
x,y,-z
-y,x,-z
-x,y,z
-y,-x,z
x,-y,z
y,x,z

loop_
_atom_site_label
_atom_site_type_symbol
_atom_site_fract_x
_atom_site_fract_y
_atom_site_fract_z
_atom_site_occupancy
_atom_site_U_iso_or_equiv
Ag1 Ag 0 0 0 1 0.0
Hg1 Hg 0 0.5 0.5 1 0.0
Ti1 Ti 0.5 0.5 0 1 0.0
